data_9004883
loop_
_publ_author_name
'Losey, A.'
'Rakovan, J. F.'
'Hughes, J. M.'
'Francis, C. A.'
'Dyar, M. D.'

_publ_section_title
;
 Structural variation in the lithiophilite-triphylite series
 and other olivine-group structures
 Sample: Trip50
;
_journal_name_full 'The Canadian Mineralogist'
_journal_page_first 1105
_journal_page_last 1115
_journal_paper_doi 10.2113/gscanmin.42.4.1105
_journal_volume 42
_journal_year 2004
_chemical_compound_source 'BB#7 Quarry, Norway, Maine'
_chemical_formula_sum 'Fe0.503 Li Mn0.497 O4 P'
_chemical_name_mineral Triphylite
_space_group_IT_number 62
_symmetry_space_group_name_Hall '-P 2c 2ab'
_symmetry_space_group_name_H-M 'P b n m'
_cell_angle_alpha 90
_cell_angle_beta 90
_cell_angle_gamma 90
_cell_length_a 4.7138
_cell_length_b 10.3826
_cell_length_c 6.0499
_cell_formula_units_Z 4
_cell_volume 296.091
_database_code_amcsd 0005978
_exptl_crystal_density_diffrn 3.529
_cod_original_formula_sum 'Li (Mn.497 Fe.503) P O4'
_cod_database_code 9004883

loop_
_space_group_symop_operation_xyz
x,y,z
x,y,1/2-z
-x,-y,1/2+z
1/2+x,1/2-y,1/2+z
1/2-x,1/2+y,1/2-z
1/2-x,1/2+y,z
1/2+x,1/2-y,-z
-x,-y,-z

loop_
_atom_site_label
_atom_site_fract_x
_atom_site_fract_y
_atom_site_fract_z
_atom_site_occupancy
_atom_site_U_iso_or_equiv
Li 0.00000 0.00000 0.00000 1.00000 0.01900
Mn 0.97362 0.28199 0.25000 0.49700 0.00752
Fe 0.97362 0.28199 0.25000 0.50300 0.00752
P 0.41380 0.09364 0.25000 1.00000 0.00823
O1 0.73660 0.09690 0.25000 1.00000 0.01191
O2 0.20890 0.45620 0.25000 1.00000 0.01165
O3 0.28130 0.16350 0.04780 1.00000 0.01229

loop_
_cod_related_entry_id
_cod_related_entry_database
_cod_related_entry_code
1 AMCSD 0005978
